data_7030917
loop_
_publ_author_name
'Seven, Omer'
'Popp, Sebastian'
'Bolte, Michael'
'Lerner, Hans-Wolfram'
'Wagner, Matthias'

_publ_section_title
;
 Synthesis and characterisation of the complete series of B-N analogues of
 triptycene.
;
_journal_issue 22
_journal_name_full 'Dalton transactions (Cambridge, England : 2003)'
_journal_page_first 8241
_journal_page_last 8253
_journal_paper_doi 10.1039/c4dt00442f
_journal_volume 43
_journal_year 2014
_chemical_formula_moiety 'C16 H20 B2 N4'
_chemical_formula_sum 'C16 H20 B2 N4'
_chemical_formula_weight 289.98
_chemical_name_systematic ?
_space_group_crystal_system triclinic
_space_group_IT_number 2
_space_group_name_Hall '-P 1'
_space_group_name_H-M_alt 'P -1'
_symmetry_space_group_name_Hall '-P 1'
_symmetry_space_group_name_H-M 'P -1'
_atom_sites_solution_hydrogens mixed
_audit_creation_method SHELXL-2013
_cell_angle_alpha 71.470(10)
_cell_angle_beta 81.729(11)
_cell_angle_gamma 77.430(10)
_cell_formula_units_Z 2
_cell_length_a 7.9633(10)
_cell_length_b 8.5150(11)
_cell_length_c 12.6954(17)
_cell_measurement_reflns_used 10227
_cell_measurement_temperature 173(2)
_cell_measurement_theta_max 26.56
_cell_measurement_theta_min 3.25
_cell_volume 794.05(19)
_computing_cell_refinement 'X-Area (Stoe & Cie, 2001)'
_computing_data_collection 'X-Area (Stoe & Cie, 2001)'
_computing_data_reduction 'X-Area (Stoe & Cie, 2001)'
_computing_molecular_graphics 'XP in SHELXTL-Plus (Sheldrick, 2008)'
_computing_publication_material SHELXL97
_computing_structure_refinement 'SHELXL (Sheldrick, 2008)'
_computing_structure_solution 'SHELXS (Sheldrick, 2008)'
_diffrn_ambient_temperature 173(2)
_diffrn_measured_fraction_theta_full 0.993
_diffrn_measured_fraction_theta_max 0.994
_diffrn_measurement_device_type 'STOE IPDS II two-circle-diffractometer'
_diffrn_measurement_method \w
_diffrn_radiation_type MoK\a
_diffrn_radiation_wavelength 0.71073
_diffrn_reflns_av_R_equivalents 0.0571
_diffrn_reflns_av_unetI/netI 0.0500
_diffrn_reflns_Laue_measured_fraction_full 0.993
_diffrn_reflns_Laue_measured_fraction_max 0.994
_diffrn_reflns_limit_h_max 9
_diffrn_reflns_limit_h_min -9
_diffrn_reflns_limit_k_max 10
_diffrn_reflns_limit_k_min -10
_diffrn_reflns_limit_l_max 15
_diffrn_reflns_limit_l_min -13
_diffrn_reflns_number 8359
_diffrn_reflns_point_group_measured_fraction_full 0.993
_diffrn_reflns_point_group_measured_fraction_max 0.994
_diffrn_reflns_theta_full 25.000
_diffrn_reflns_theta_max 25.026
_diffrn_reflns_theta_min 3.473
_diffrn_source 'Genix 3D I\mS microfocus X-ray source'
_exptl_absorpt_coefficient_mu 0.073
_exptl_absorpt_correction_T_max 0.996
_exptl_absorpt_correction_T_min 0.986
_exptl_absorpt_correction_type multi-scan
_exptl_absorpt_process_details 'X-Area (Stoe & Cie, 2001)'
_exptl_crystal_colour colourless
_exptl_crystal_density_diffrn 1.213
_exptl_crystal_description plate
_exptl_crystal_F_000 308
_exptl_crystal_size_max 0.200
_exptl_crystal_size_mid 0.200
_exptl_crystal_size_min 0.050
_refine_diff_density_max 0.227
_refine_diff_density_min -0.256
_refine_diff_density_rms 0.051
_refine_ls_extinction_method none
_refine_ls_goodness_of_fit_ref 1.239
_refine_ls_hydrogen_treatment mixed
_refine_ls_matrix_type full
_refine_ls_number_parameters 211
_refine_ls_number_reflns 2787
_refine_ls_number_restraints 0
_refine_ls_restrained_S_all 1.239
_refine_ls_R_factor_all 0.0823
_refine_ls_R_factor_gt 0.0648
_refine_ls_shift/su_max 0.000
_refine_ls_shift/su_mean 0.000
_refine_ls_structure_factor_coef Fsqd
_refine_ls_weighting_details 'w=1/[\s^2^(Fo^2^)+(0.0440P)^2^+0.7048P] where P=(Fo^2^+2Fc^2^)/3'
_refine_ls_weighting_scheme calc
_refine_ls_wR_factor_gt 0.1601
_refine_ls_wR_factor_ref 0.1655
_reflns_Friedel_coverage 0.000
_reflns_number_gt 2175
_reflns_number_total 2787
_reflns_threshold_expression 'I > 2\s(I)'
_cod_data_source_file c4dt00442f2.cif
_cod_data_source_block wa1681
_cod_database_code 7030917
_shelx_space_group_comment
; 
The symmetry employed for this shelxl refinement is uniquely defined 
by the following loop, which should always be used as a source of 
symmetry information in preference to the above space-group names. 
They are only intended as comments. 
;
_shelx_estimated_absorpt_t_min 0.986
_shelx_estimated_absorpt_t_max 0.996
_shelxl_version_number 2013-3

loop_
_space_group_symop_operation_xyz
'x, y, z'
'-x, -y, -z'

loop_
_atom_site_label
_atom_site_type_symbol
_atom_site_fract_x
_atom_site_fract_y
_atom_site_fract_z
_atom_site_U_iso_or_equiv
_atom_site_adp_type
_atom_site_occupancy
_atom_site_site_symmetry_order
_atom_site_calc_flag
_atom_site_refinement_flags_posn
_atom_site_refinement_flags_adp
B1 B 0.5514(4) 0.6111(4) 0.7129(3) 0.0276(7) Uani 1 1 d . .
H1 H 0.582(4) 0.495(4) 0.680(2) 0.024(7) Uiso 1 1 d . .
B2 B 0.5218(4) 0.8801(4) 0.7861(3) 0.0273(7) Uani 1 1 d . .
H2 H 0.534(4) 0.988(4) 0.814(3) 0.027(8) Uiso 1 1 d . .
N1 N 0.6404(3) 0.5740(3) 0.8237(2) 0.0255(5) Uani 1 1 d . .
N2 N 0.6243(3) 0.7100(3) 0.86158(19) 0.0251(5) Uani 1 1 d . .
C3 C 0.7019(4) 0.6602(4) 0.9573(2) 0.0293(7) Uani 1 1 d . .
C4 C 0.7684(4) 0.4887(4) 0.9800(3) 0.0308(7) Uani 1 1 d . .
H4 H 0.8297 0.4191 1.0423 0.037 Uiso 1 1 calc R U
C5 C 0.7284(4) 0.4392(4) 0.8948(2) 0.0283(6) Uani 1 1 d . .
C6 C 0.7082(4) 0.7764(4) 1.0221(3) 0.0379(8) Uani 1 1 d . .
H6A H 0.8245 0.8024 1.0118 0.057 Uiso 1 1 calc R U
H6B H 0.6794 0.7227 1.1013 0.057 Uiso 1 1 calc R U
H6C H 0.6248 0.8808 0.9958 0.057 Uiso 1 1 calc R U
C7 C 0.7725(4) 0.2698(4) 0.8762(3) 0.0403(8) Uani 1 1 d . .
H7A H 0.6670 0.2363 0.8663 0.060 Uiso 1 1 calc R U
H7B H 0.8272 0.1871 0.9408 0.060 Uiso 1 1 calc R U
H7C H 0.8524 0.2747 0.8093 0.060 Uiso 1 1 calc R U
N11 N 0.6396(3) 0.7577(3) 0.6313(2) 0.0252(5) Uani 1 1 d . .
N12 N 0.6237(3) 0.8953(3) 0.66796(19) 0.0251(5) Uani 1 1 d . .
C13 C 0.7001(4) 1.0120(4) 0.5893(2) 0.0294(7) Uani 1 1 d . .
C14 C 0.7652(4) 0.9484(4) 0.5016(3) 0.0313(7) Uani 1 1 d . .
H14 H 0.8260 1.0032 0.4346 0.038 Uiso 1 1 calc R U
C15 C 0.7248(4) 0.7891(4) 0.5299(2) 0.0278(6) Uani 1 1 d . .
C16 C 0.7076(4) 1.1788(4) 0.6011(3) 0.0378(8) Uani 1 1 d . .
H16A H 0.6288 1.1979 0.6645 0.057 Uiso 1 1 calc R U
H16B H 0.6732 1.2678 0.5328 0.057 Uiso 1 1 calc R U
H16C H 0.8256 1.1806 0.6138 0.057 Uiso 1 1 calc R U
C17 C 0.7646(4) 0.6632(4) 0.4668(3) 0.0394(8) Uani 1 1 d . .
H17A H 0.8442 0.5640 0.5068 0.059 Uiso 1 1 calc R U
H17B H 0.8183 0.7131 0.3926 0.059 Uiso 1 1 calc R U
H17C H 0.6577 0.6298 0.4595 0.059 Uiso 1 1 calc R U
C21 C 0.3541(4) 0.6967(3) 0.7364(2) 0.0262(6) Uani 1 1 d . .
C22 C 0.3388(4) 0.8379(3) 0.7755(2) 0.0263(6) Uani 1 1 d . .
C23 C 0.1752(4) 0.9229(4) 0.7992(2) 0.0297(7) Uani 1 1 d . .
H23 H 0.1633 1.0171 0.8262 0.036 Uiso 1 1 calc R U
C24 C 0.0276(4) 0.8715(4) 0.7838(2) 0.0328(7) Uani 1 1 d . .
H24 H -0.0835 0.9310 0.8002 0.039 Uiso 1 1 calc R U
C25 C 0.0427(4) 0.7352(4) 0.7450(3) 0.0339(7) Uani 1 1 d . .
H25 H -0.0578 0.7007 0.7345 0.041 Uiso 1 1 calc R U
C26 C 0.2062(4) 0.6475(4) 0.7212(2) 0.0296(7) Uani 1 1 d . .
H26 H 0.2163 0.5534 0.6943 0.035 Uiso 1 1 calc R U

loop_
_atom_site_aniso_label
_atom_site_aniso_U_11
_atom_site_aniso_U_22
_atom_site_aniso_U_33
_atom_site_aniso_U_23
_atom_site_aniso_U_13
_atom_site_aniso_U_12
B1 0.0306(17) 0.0280(17) 0.0245(17) -0.0068(14) -0.0055(13) -0.0052(13)
B2 0.0282(17) 0.0292(17) 0.0229(17) -0.0065(14) -0.0033(13) -0.0033(13)
N1 0.0242(12) 0.0254(12) 0.0266(13) -0.0078(10) -0.0035(10) -0.0028(9)
N2 0.0250(12) 0.0268(12) 0.0235(13) -0.0071(10) -0.0026(10) -0.0049(9)
C3 0.0252(14) 0.0380(16) 0.0230(15) -0.0059(13) -0.0007(11) -0.0077(12)
C4 0.0273(15) 0.0334(16) 0.0272(16) -0.0027(13) -0.0061(12) -0.0033(12)
C5 0.0259(14) 0.0280(15) 0.0270(16) -0.0029(12) -0.0026(12) -0.0044(11)
C6 0.0406(18) 0.0442(19) 0.0302(17) -0.0117(14) -0.0062(14) -0.0073(14)
C7 0.0444(19) 0.0306(16) 0.0408(19) -0.0063(14) -0.0116(15) 0.0022(14)
N11 0.0251(12) 0.0247(12) 0.0264(13) -0.0096(10) -0.0024(10) -0.0028(9)
N12 0.0266(12) 0.0245(12) 0.0239(13) -0.0062(10) -0.0025(10) -0.0050(9)
C13 0.0290(15) 0.0281(15) 0.0265(16) -0.0010(12) -0.0067(12) -0.0035(12)
C14 0.0291(15) 0.0381(17) 0.0238(15) -0.0049(13) -0.0024(12) -0.0064(12)
C15 0.0252(14) 0.0318(15) 0.0239(15) -0.0060(12) -0.0028(11) -0.0027(11)
C16 0.0462(19) 0.0314(17) 0.0343(18) -0.0049(14) -0.0060(14) -0.0098(14)
C17 0.0416(18) 0.0435(19) 0.0329(18) -0.0159(15) 0.0038(14) -0.0050(14)
C21 0.0278(15) 0.0289(15) 0.0183(14) -0.0010(12) -0.0028(11) -0.0062(11)
C22 0.0287(15) 0.0277(15) 0.0210(14) -0.0061(12) -0.0036(11) -0.0028(11)
C23 0.0290(15) 0.0328(16) 0.0223(15) -0.0044(12) -0.0011(12) -0.0017(12)
C24 0.0263(15) 0.0386(17) 0.0250(16) -0.0017(13) -0.0015(12) 0.0000(12)
C25 0.0233(15) 0.0453(18) 0.0282(16) -0.0008(14) -0.0050(12) -0.0088(13)
C26 0.0318(16) 0.0323(16) 0.0235(15) -0.0052(12) -0.0045(12) -0.0067(12)

loop_
_atom_type_symbol
_atom_type_description
_atom_type_scat_dispersion_real
_atom_type_scat_dispersion_imag
_atom_type_scat_source
C C 0.0033 0.0016 'International Tables Vol C Tables 4.2.6.8 and 6.1.1.4'
H H 0.0000 0.0000 'International Tables Vol C Tables 4.2.6.8 and 6.1.1.4'
B B 0.0013 0.0007 'International Tables Vol C Tables 4.2.6.8 and 6.1.1.4'
N N 0.0061 0.0033 'International Tables Vol C Tables 4.2.6.8 and 6.1.1.4'

loop_
_geom_angle_atom_site_label_1
_geom_angle_atom_site_label_2
_geom_angle_atom_site_label_3
_geom_angle
N11 B1 N1 101.9(2)
N11 B1 C21 105.4(2)
N1 B1 C21 105.8(2)
N11 B1 H1 110.3(15)
N1 B1 H1 111.5(14)
C21 B1 H1 120.2(14)
N12 B2 N2 102.2(2)
N12 B2 C22 105.3(2)
N2 B2 C22 105.2(2)
N12 B2 H2 108.9(16)
N2 B2 H2 110.4(15)
C22 B2 H2 122.9(15)
C5 N1 N2 108.8(2)
C5 N1 B1 136.5(2)
N2 N1 B1 114.7(2)
C3 N2 N1 108.6(2)
C3 N2 B2 136.7(2)
N1 N2 B2 114.7(2)
N2 C3 C4 107.6(3)
N2 C3 C6 123.1(3)
C4 C3 C6 129.3(3)
C5 C4 C3 106.8(3)
C5 C4 H4 126.6
C3 C4 H4 126.6
N1 C5 C4 108.2(3)
N1 C5 C7 122.5(3)
C4 C5 C7 129.3(3)
C3 C6 H6A 109.5
C3 C6 H6B 109.5
H6A C6 H6B 109.5
C3 C6 H6C 109.5
H6A C6 H6C 109.5
H6B C6 H6C 109.5
C5 C7 H7A 109.5
C5 C7 H7B 109.5
H7A C7 H7B 109.5
C5 C7 H7C 109.5
H7A C7 H7C 109.5
H7B C7 H7C 109.5
C15 N11 N12 108.3(2)
C15 N11 B1 136.8(2)
N12 N11 B1 114.8(2)
C13 N12 N11 108.5(2)
C13 N12 B2 136.8(2)
N11 N12 B2 114.7(2)
N12 C13 C14 108.1(3)
N12 C13 C16 123.3(3)
C14 C13 C16 128.6(3)
C13 C14 C15 106.7(3)
C13 C14 H14 126.6
C15 C14 H14 126.6
N11 C15 C14 108.3(3)
N11 C15 C17 121.9(3)
C14 C15 C17 129.8(3)
C13 C16 H16A 109.5
C13 C16 H16B 109.5
H16A C16 H16B 109.5
C13 C16 H16C 109.5
H16A C16 H16C 109.5
H16B C16 H16C 109.5
C15 C17 H17A 109.5
C15 C17 H17B 109.5
H17A C17 H17B 109.5
C15 C17 H17C 109.5
H17A C17 H17C 109.5
H17B C17 H17C 109.5
C26 C21 C22 119.7(3)
C26 C21 B1 127.1(3)
C22 C21 B1 113.2(2)
C23 C22 C21 118.8(3)
C23 C22 B2 127.8(3)
C21 C22 B2 113.3(2)
C22 C23 C24 120.8(3)
C22 C23 H23 119.6
C24 C23 H23 119.6
C25 C24 C23 120.3(3)
C25 C24 H24 119.9
C23 C24 H24 119.9
C24 C25 C26 119.8(3)
C24 C25 H25 120.1
C26 C25 H25 120.1
C21 C26 C25 120.6(3)
C21 C26 H26 119.7
C25 C26 H26 119.7

loop_
_geom_bond_atom_site_label_1
_geom_bond_atom_site_label_2
_geom_bond_distance
B1 N11 1.573(4)
B1 N1 1.577(4)
B1 C21 1.611(4)
B1 H1 1.15(3)
B2 N12 1.580(4)
B2 N2 1.585(4)
B2 C22 1.607(4)
B2 H2 1.11(3)
N1 C5 1.340(4)
N1 N2 1.364(3)
N2 C3 1.346(4)
C3 C4 1.391(4)
C3 C6 1.487(4)
C4 C5 1.378(4)
C4 H4 0.9500
C5 C7 1.494(4)
C6 H6A 0.9800
C6 H6B 0.9800
C6 H6C 0.9800
C7 H7A 0.9800
C7 H7B 0.9800
C7 H7C 0.9800
N11 C15 1.341(4)
N11 N12 1.368(3)
N12 C13 1.346(4)
C13 C14 1.378(4)
C13 C16 1.489(4)
C14 C15 1.386(4)
C14 H14 0.9500
C15 C17 1.488(4)
C16 H16A 0.9800
C16 H16B 0.9800
C16 H16C 0.9800
C17 H17A 0.9800
C17 H17B 0.9800
C17 H17C 0.9800
C21 C26 1.390(4)
C21 C22 1.416(4)
C22 C23 1.388(4)
C23 C24 1.398(4)
C23 H23 0.9500
C24 C25 1.375(5)
C24 H24 0.9500
C25 C26 1.397(4)
C25 H25 0.9500
C26 H26 0.9500

loop_
_geom_torsion_atom_site_label_1
_geom_torsion_atom_site_label_2
_geom_torsion_atom_site_label_3
_geom_torsion_atom_site_label_4
_geom_torsion
N11 B1 N1 C5 -125.4(3)
C21 B1 N1 C5 124.5(3)
N11 B1 N1 N2 56.2(3)
C21 B1 N1 N2 -53.9(3)
C5 N1 N2 C3 -0.3(3)
B1 N1 N2 C3 178.6(2)
C5 N1 N2 B2 -179.8(2)
B1 N1 N2 B2 -0.9(3)
N12 B2 N2 C3 126.3(3)
C22 B2 N2 C3 -123.9(3)
N12 B2 N2 N1 -54.4(3)
C22 B2 N2 N1 55.4(3)
N1 N2 C3 C4 0.0(3)
B2 N2 C3 C4 179.3(3)
N1 N2 C3 C6 -179.7(3)
B2 N2 C3 C6 -0.3(5)
N2 C3 C4 C5 0.2(3)
C6 C3 C4 C5 179.9(3)
N2 N1 C5 C4 0.4(3)
B1 N1 C5 C4 -178.0(3)
N2 N1 C5 C7 -178.4(3)
B1 N1 C5 C7 3.1(5)
C3 C4 C5 N1 -0.4(3)
C3 C4 C5 C7 178.4(3)
N1 B1 N11 C15 126.8(3)
C21 B1 N11 C15 -122.9(3)
N1 B1 N11 N12 -56.1(3)
C21 B1 N11 N12 54.2(3)
C15 N11 N12 C13 -0.4(3)
B1 N11 N12 C13 -178.3(2)
C15 N11 N12 B2 178.7(2)
B1 N11 N12 B2 0.8(3)
N2 B2 N12 C13 -126.8(3)
C22 B2 N12 C13 123.5(3)
N2 B2 N12 N11 54.5(3)
C22 B2 N12 N11 -55.2(3)
N11 N12 C13 C14 0.1(3)
B2 N12 C13 C14 -178.6(3)
N11 N12 C13 C16 180.0(2)
B2 N12 C13 C16 1.3(5)
N12 C13 C14 C15 0.2(3)
C16 C13 C14 C15 -179.7(3)
N12 N11 C15 C14 0.5(3)
B1 N11 C15 C14 177.7(3)
N12 N11 C15 C17 179.6(3)
B1 N11 C15 C17 -3.2(5)
C13 C14 C15 N11 -0.4(3)
C13 C14 C15 C17 -179.4(3)
N11 B1 C21 C26 125.1(3)
N1 B1 C21 C26 -127.5(3)
N11 B1 C21 C22 -54.2(3)
N1 B1 C21 C22 53.3(3)
C26 C21 C22 C23 0.8(4)
B1 C21 C22 C23 -179.9(2)
C26 C21 C22 B2 -178.8(2)
B1 C21 C22 B2 0.5(3)
N12 B2 C22 C23 -126.1(3)
N2 B2 C22 C23 126.3(3)
N12 B2 C22 C21 53.5(3)
N2 B2 C22 C21 -54.1(3)
C21 C22 C23 C24 -0.6(4)
B2 C22 C23 C24 178.9(3)
C22 C23 C24 C25 0.1(4)
C23 C24 C25 C26 0.1(4)
C22 C21 C26 C25 -0.6(4)
B1 C21 C26 C25 -179.8(3)
C24 C25 C26 C21 0.1(4)
